data_7025420
loop_
_publ_author_name
'Gupta, Shalabh'
'Corbett, John D.'

_publ_section_title
;
 Novel condensation of Au-centered trigonal prisms in
 rare-earth-metal-rich tellurides: Er7Au2Te2 and Lu7Au2Te2.
;
_journal_issue 26
_journal_name_full 'Dalton transactions (Cambridge, England : 2003)'
_journal_page_first 6074
_journal_page_last 6079
_journal_paper_doi 10.1039/c000650p
_journal_volume 39
_journal_year 2010
_chemical_formula_moiety 'Au2 Er7 Te2'
_chemical_formula_sum 'Au2 Er7 Te2'
_chemical_formula_weight 1819.95
_chemical_name_systematic
;
?
;
_space_group_IT_number 12
_symmetry_cell_setting monoclinic
_symmetry_space_group_name_Hall '-C 2y'
_symmetry_space_group_name_H-M 'C 1 2/m 1'
_atom_sites_solution_hydrogens none
_atom_sites_solution_primary direct
_atom_sites_solution_secondary difmap
_audit_creation_method SHELXL-97
_cell_angle_alpha 90.00
_cell_angle_beta 104.361(4)
_cell_angle_gamma 90.00
_cell_formula_units_Z 4
_cell_length_a 17.8310(9)
_cell_length_b 3.9819(5)
_cell_length_c 16.9089(9)
_cell_measurement_temperature 293(2)
_cell_volume 1163.04(17)
_computing_structure_refinement 'SHELXL-97 (Sheldrick, 1997)'
_computing_structure_solution 'SHELXS-97 (Sheldrick, 1990)'
_diffrn_ambient_temperature 293(2)
_diffrn_measured_fraction_theta_full 0.955
_diffrn_measured_fraction_theta_max 0.955
_diffrn_radiation_monochromator graphite
_diffrn_radiation_source 'fine-focus sealed tube'
_diffrn_radiation_type MoK\a
_diffrn_radiation_wavelength 0.71073
_diffrn_reflns_av_R_equivalents 0.0631
_diffrn_reflns_av_sigmaI/netI 0.0655
_diffrn_reflns_limit_h_max 23
_diffrn_reflns_limit_h_min -23
_diffrn_reflns_limit_k_max 5
_diffrn_reflns_limit_k_min -5
_diffrn_reflns_limit_l_max 22
_diffrn_reflns_limit_l_min -22
_diffrn_reflns_number 5031
_diffrn_reflns_theta_full 28.22
_diffrn_reflns_theta_max 28.22
_diffrn_reflns_theta_min 1.24
_exptl_absorpt_coefficient_mu 79.865
_exptl_absorpt_correction_T_max 0.008
_exptl_absorpt_correction_T_min 0.005
_exptl_absorpt_correction_type empirical
_exptl_absorpt_process_details SADABS
_exptl_crystal_colour Black
_exptl_crystal_density_diffrn 10.394
_exptl_crystal_density_meas ?
_exptl_crystal_density_method 'not measured'
_exptl_crystal_description Irregular
_exptl_crystal_F_000 2952
_exptl_crystal_size_max 0.10
_exptl_crystal_size_mid 0.09
_exptl_crystal_size_min 0.09
_refine_diff_density_max 4.001
_refine_diff_density_min -3.474
_refine_diff_density_rms 0.874
_refine_ls_extinction_coef none
_refine_ls_extinction_method none
_refine_ls_goodness_of_fit_ref 1.066
_refine_ls_hydrogen_treatment none
_refine_ls_matrix_type full
_refine_ls_number_parameters 69
_refine_ls_number_reflns 1560
_refine_ls_number_restraints 0
_refine_ls_restrained_S_all 1.066
_refine_ls_R_factor_all 0.0635
_refine_ls_R_factor_gt 0.0458
_refine_ls_shift/su_max 0.000
_refine_ls_shift/su_mean 0.000
_refine_ls_structure_factor_coef Fsqd
_refine_ls_weighting_details 'calc w=1/[\s^2^(Fo^2^)+(0.0404P)^2^+17.5851P] where P=(Fo^2^+2Fc^2^)/3'
_refine_ls_weighting_scheme calc
_refine_ls_wR_factor_gt 0.0938
_refine_ls_wR_factor_ref 0.1016
_reflns_number_gt 1254
_reflns_number_total 1560
_reflns_threshold_expression >2sigma(I)
_cod_data_source_file c000650p.txt
_cod_data_source_block Er7Au2Te2
_cod_depositor_comments
;
The following automatic conversions were performed:

'_symmetry_cell_setting' value 'Monoclinic' changed to 'monoclinic'
according to /home/saulius/struct/CIF-dictionaries/cif_core.dic
dictionary named 'cif_core.dic' version 2.4.2 from
2011-04-26.

'_exptl_absorpt_correction_type' value 'Empirical'
changed to 'empirical' according to
/home/saulius/struct/CIF-dictionaries/cif_core.dic dictionary named
'cif_core.dic' version 2.4.2 from 2011-04-26.

Automatic conversion script
Id: cif_fix_values 1891 2012-01-12 08:04:46Z andrius 

The following automatic conversions were performed:

'_exptl_crystal_density_meas' value 'not measured' was changed to '?'
- the value is perceived as not measured.

Automatic conversion script
Id: cif_fix_values 3008 2015-01-20 13:52:24Z robertas 
;
_cod_original_cell_volume 1163.1(5)
_cod_original_sg_symbol_H-M C2/m
_cod_database_code 7025420

loop_
_symmetry_equiv_pos_as_xyz
'x, y, z'
'-x, y, -z'
'x+1/2, y+1/2, z'
'-x+1/2, y+1/2, -z'
'-x, -y, -z'
'x, -y, z'
'-x+1/2, -y+1/2, -z'
'x+1/2, -y+1/2, z'

loop_
_atom_site_label
_atom_site_type_symbol
_atom_site_fract_x
_atom_site_fract_y
_atom_site_fract_z
_atom_site_U_iso_or_equiv
_atom_site_adp_type
_atom_site_occupancy
_atom_site_symmetry_multiplicity
_atom_site_calc_flag
_atom_site_refinement_flags
Er1 Er 0.00161(8) 0.0000 0.33363(8) 0.0122(3) Uani 1 2 d S
Er2 Er 0.17553(8) 0.0000 0.53173(8) 0.0137(3) Uani 1 2 d S
Er3 Er 0.19107(8) 0.5000 0.31896(8) 0.0129(3) Uani 1 2 d S
Er4 Er 0.33787(8) 0.0000 0.01994(8) 0.0135(3) Uani 1 2 d S
Er5 Er 0.57520(8) 0.0000 0.17146(9) 0.0139(3) Uani 1 2 d S
Er6 Er 0.78097(8) 0.0000 0.19450(8) 0.0114(3) Uani 1 2 d S
Er7 Er 0.0000 0.5000 0.5000 0.0140(4) Uani 1 4 d S
Er8 Er 0.0000 0.0000 0.0000 0.0130(4) Uani 1 4 d S
Au1 Au 0.17180(7) 0.5000 0.11082(7) 0.0135(3) Uani 1 2 d S
Au2 Au 0.38046(7) 0.0000 0.60085(7) 0.0148(3) Uani 1 2 d S
Te1 Te 0.06476(11) 0.0000 0.8496(1) 0.0128(4) Uani 1 2 d S
Te2 Te 0.36683(11) 0.0000 0.33760(12) 0.0116(4) Uani 1 2 d S

loop_
_atom_site_aniso_label
_atom_site_aniso_U_11
_atom_site_aniso_U_22
_atom_site_aniso_U_33
_atom_site_aniso_U_23
_atom_site_aniso_U_13
_atom_site_aniso_U_12
Er1 0.0158(7) 0.0104(6) 0.0105(7) 0.000 0.0036(5) 0.000
Er2 0.0200(7) 0.0114(7) 0.0107(7) 0.000 0.0060(6) 0.000
Er3 0.0147(7) 0.0122(7) 0.0121(7) 0.000 0.0043(6) 0.000
Er4 0.0176(7) 0.0105(7) 0.0126(7) 0.000 0.0038(6) 0.000
Er5 0.0162(7) 0.0124(7) 0.0135(7) 0.000 0.0049(6) 0.000
Er6 0.0143(7) 0.0102(6) 0.0111(7) 0.000 0.0055(5) 0.000
Er7 0.0167(10) 0.0166(10) 0.0091(10) 0.000 0.0041(8) 0.000
Er8 0.0175(10) 0.0126(9) 0.0105(10) 0.000 0.0066(8) 0.000
Au1 0.0178(6) 0.0100(6) 0.0128(6) 0.000 0.0040(5) 0.000
Au2 0.0195(6) 0.0111(6) 0.0149(6) 0.000 0.0065(5) 0.000
Te1 0.0163(10) 0.0121(9) 0.0115(10) 0.000 0.0063(8) 0.000
Te2 0.0140(10) 0.0087(9) 0.0123(10) 0.000 0.0037(8) 0.000

loop_
_atom_type_symbol
_atom_type_description
_atom_type_scat_dispersion_real
_atom_type_scat_dispersion_imag
_atom_type_scat_source
Te Te -0.5308 1.6751 'International Tables Vol C Tables 4.2.6.8 and 6.1.1.4'
Er Er -0.2586 4.9576 'International Tables Vol C Tables 4.2.6.8 and 6.1.1.4'
Au Au -2.0133 8.8022 'International Tables Vol C Tables 4.2.6.8 and 6.1.1.4'

loop_
_geom_angle_atom_site_label_1
_geom_angle_atom_site_label_2
_geom_angle_atom_site_label_3
_geom_angle
_geom_angle_site_symmetry_1
_geom_angle_site_symmetry_3
Au2 Er1 Au2 86.42(5) . 1_545
Au2 Er1 Te1 116.85(5) . 5_545
Au2 Er1 Te1 116.85(5) 1_545 5_545
Au2 Er1 Te2 155.85(7) . 3_435
Au2 Er1 Te2 92.45(4) 1_545 3_435
Te1 Er1 Te2 85.11(6) 5_545 3_435
Au2 Er1 Te2 92.45(4) . 3_445
Au2 Er1 Te2 155.85(7) 1_545 3_445
Te1 Er1 Te2 85.11(6) 5_545 3_445
Te2 Er1 Te2 78.87(6) 3_435 3_445
Au2 Er1 Er3 53.04(3) . 1_545
Au2 Er1 Er3 53.04(3) 1_545 1_545
Te1 Er1 Er3 93.88(6) 5_545 1_545
Te2 Er1 Er3 140.50(3) 3_435 1_545
Te2 Er1 Er3 140.50(3) 3_445 1_545
Au2 Er1 Er7 56.36(3) . .
Au2 Er1 Er7 103.64(5) 1_545 .
Te1 Er1 Er7 138.86(3) 5_545 .
Te2 Er1 Er7 100.81(5) 3_435 .
Te2 Er1 Er7 56.96(4) 3_445 .
Er3 Er1 Er7 105.36(4) 1_545 .
Au2 Er1 Er7 103.64(5) . 1_545
Au2 Er1 Er7 56.36(3) 1_545 1_545
Te1 Er1 Er7 138.86(3) 5_545 1_545
Te2 Er1 Er7 56.96(4) 3_435 1_545
Te2 Er1 Er7 100.81(5) 3_445 1_545
Er3 Er1 Er7 105.36(4) 1_545 1_545
Er7 Er1 Er7 70.44(3) . 1_545
Au2 Er1 Er5 65.02(4) . .
Au2 Er1 Er5 106.37(5) 1_545 .
Te1 Er1 Er5 52.47(4) 5_545 .
Te2 Er1 Er5 137.58(6) 3_435 .
Te2 Er1 Er5 94.87(4) 3_445 .
Er3 Er1 Er5 55.86(3) 1_545 .
Er7 Er1 Er5 110.69(2) . .
Er7 Er1 Er5 161.16(5) 1_545 .
Au2 Er1 Er5 106.37(5) . 1_545
Au2 Er1 Er5 65.02(4) 1_545 1_545
Te1 Er1 Er5 52.47(4) 5_545 1_545
Te2 Er1 Er5 94.87(4) 3_435 1_545
Te2 Er1 Er5 137.58(6) 3_445 1_545
Er3 Er1 Er5 55.86(3) 1_545 1_545
Er7 Er1 Er5 161.17(5) . 1_545
Er7 Er1 Er5 110.69(2) 1_545 1_545
Er5 Er1 Er5 61.89(3) . 1_545
Au2 Er2 Au2 83.87(5) 1_545 .
Au2 Er2 Te2 147.42(7) 1_545 7_556
Au2 Er2 Te2 90.64(4) . 7_556
Au2 Er2 Te2 90.64(4) 1_545 7_546
Au2 Er2 Te2 147.42(7) . 7_546
Te2 Er2 Te2 76.93(6) 7_556 7_546
Au2 Er2 Au2 111.92(4) 1_545 7_546
Au2 Er2 Au2 111.92(4) . 7_546
Te2 Er2 Au2 99.94(5) 7_556 7_546
Te2 Er2 Au2 99.94(5) 7_546 7_546
Au2 Er2 Er3 159.24(6) 1_545 7_556
Au2 Er2 Er3 101.39(3) . 7_556
Te2 Er2 Er3 53.21(4) 7_556 7_556
Te2 Er2 Er3 95.03(5) 7_546 7_556
Au2 Er2 Er3 47.43(3) 7_546 7_556
Au2 Er2 Er3 101.39(3) 1_545 7_546
Au2 Er2 Er3 159.25(6) . 7_546
Te2 Er2 Er3 95.03(5) 7_556 7_546
Te2 Er2 Er3 53.21(4) 7_546 7_546
Au2 Er2 Er3 47.43(3) 7_546 7_546
Er3 Er2 Er3 66.99(4) 7_556 7_546
Au2 Er2 Er7 53.65(3) 1_545 1_545
Au2 Er2 Er7 98.01(5) . 1_545
Te2 Er2 Er7 95.77(5) 7_556 1_545
Te2 Er2 Er7 54.49(4) 7_546 1_545
Au2 Er2 Er7 145.784(19) 7_546 1_545
Er3 Er2 Er7 143.09(5) 7_556 1_545
Er3 Er2 Er7 101.25(3) 7_546 1_545
Au2 Er2 Er7 98.01(5) 1_545 .
Au2 Er2 Er7 53.65(3) . .
Te2 Er2 Er7 54.49(4) 7_556 .
Te2 Er2 Er7 95.77(5) 7_546 .
Au2 Er2 Er7 145.784(19) 7_546 .
Er3 Er2 Er7 101.25(3) 7_556 .
Er3 Er2 Er7 143.09(5) 7_546 .
Er7 Er2 Er7 66.42(3) 1_545 .
Au2 Er2 Er3 49.93(3) 1_545 1_545
Au2 Er2 Er3 49.93(3) . 1_545
Te2 Er2 Er3 139.78(3) 7_556 1_545
Te2 Er2 Er3 139.78(3) 7_546 1_545
Au2 Er2 Er3 90.05(4) 7_546 1_545
Er3 Er2 Er3 119.22(4) 7_556 1_545
Er3 Er2 Er3 119.22(4) 7_546 1_545
Er7 Er2 Er3 97.28(4) 1_545 1_545
Er7 Er2 Er3 97.28(4) . 1_545
Au2 Er2 Er2 105.86(6) 1_545 7_546
Au2 Er2 Er2 63.33(4) . 7_546
Te2 Er2 Er2 100.10(4) 7_556 7_546
Te2 Er2 Er2 147.94(8) 7_546 7_546
Au2 Er2 Er2 48.59(4) 7_546 7_546
Er3 Er2 Er2 60.53(4) 7_556 7_546
Er3 Er2 Er2 95.98(6) 7_546 7_546
Er7 Er2 Er2 155.39(6) 1_545 7_546
Er7 Er2 Er2 108.50(3) . 7_546
Er3 Er2 Er2 58.70(4) 1_545 7_546
Au2 Er2 Er2 63.33(4) 1_545 7_536
Au2 Er2 Er2 105.86(6) . 7_536
Te2 Er2 Er2 147.94(8) 7_556 7_536
Te2 Er2 Er2 100.10(4) 7_546 7_536
Au2 Er2 Er2 48.59(4) 7_546 7_536
Er3 Er2 Er2 95.98(6) 7_556 7_536
Er3 Er2 Er2 60.53(4) 7_546 7_536
Er7 Er2 Er2 108.50(3) 1_545 7_536
Er7 Er2 Er2 155.39(6) . 7_536
Er3 Er2 Er2 58.70(4) 1_545 7_536
Er2 Er2 Er2 65.40(5) 7_546 7_536
Au2 Er3 Au2 87.51(5) 1_565 .
Au2 Er3 Te2 120.78(5) 1_565 .
Au2 Er3 Te2 120.78(5) . .
Au2 Er3 Er1 53.82(3) 1_565 1_565
Au2 Er3 Er1 53.82(3) . 1_565
Te2 Er3 Er1 170.30(6) . 1_565
Au2 Er3 Er5 118.94(5) 1_565 .
Au2 Er3 Er5 71.67(4) . .
Te2 Er3 Er5 119.15(5) . .
Er1 Er3 Er5 68.30(4) 1_565 .
Au2 Er3 Er5 71.67(4) 1_565 1_565
Au2 Er3 Er5 118.94(5) . 1_565
Te2 Er3 Er5 119.15(5) . 1_565
Er1 Er3 Er5 68.30(4) 1_565 1_565
Er5 Er3 Er5 70.51(4) . 1_565
Au2 Er3 Au1 122.47(4) 1_565 .
Au2 Er3 Au1 122.47(4) . .
Te2 Er3 Au1 86.88(5) . .
Er1 Er3 Au1 102.82(5) 1_565 .
Er5 Er3 Au1 51.11(3) . .
Er5 Er3 Au1 51.11(3) 1_565 .
Au2 Er3 Er6 102.07(3) 1_565 .
Au2 Er3 Er6 169.66(4) . .
Te2 Er3 Er6 57.47(4) . .
Er1 Er3 Er6 129.52(4) 1_565 .
Er5 Er3 Er6 99.93(5) . .
Er5 Er3 Er6 61.69(4) 1_565 .
Au1 Er3 Er6 48.82(3) . .
Au2 Er3 Er6 169.66(4) 1_565 1_545
Au2 Er3 Er6 102.07(3) . 1_545
Te2 Er3 Er6 57.47(4) . 1_545
Er1 Er3 Er6 129.52(4) 1_565 1_545
Er5 Er3 Er6 61.69(4) . 1_545
Er5 Er3 Er6 99.93(5) 1_565 1_545
Au1 Er3 Er6 48.82(3) . 1_545
Er6 Er3 Er6 68.13(4) . 1_545
Au2 Er3 Er2 65.23(4) 1_565 7_556
Au2 Er3 Er2 110.14(5) . 7_556
Te2 Er3 Er2 56.58(4) . 7_556
Er1 Er3 Er2 115.93(4) 1_565 7_556
Er5 Er3 Er2 175.74(5) . 7_556
Er5 Er3 Er2 111.11(2) 1_565 7_556
Au1 Er3 Er2 126.54(4) . 7_556
Er6 Er3 Er2 77.84(4) . 7_556
Er6 Er3 Er2 114.05(5) 1_545 7_556
Au2 Er3 Er2 110.14(5) 1_565 7_546
Au2 Er3 Er2 65.23(4) . 7_546
Te2 Er3 Er2 56.58(4) . 7_546
Er1 Er3 Er2 115.93(4) 1_565 7_546
Er5 Er3 Er2 111.11(2) . 7_546
Er5 Er3 Er2 175.74(5) 1_565 7_546
Au1 Er3 Er2 126.54(4) . 7_546
Er6 Er3 Er2 114.05(5) . 7_546
Er6 Er3 Er2 77.84(4) 1_545 7_546
Er2 Er3 Er2 66.99(4) 7_556 7_546
Au2 Er3 Er2 52.36(3) 1_565 1_565
Au2 Er3 Er2 52.36(3) . 1_565
Te2 Er3 Er2 102.84(6) . 1_565
Er1 Er3 Er2 67.46(4) 1_565 1_565
Er5 Er3 Er2 122.05(4) . 1_565
Er5 Er3 Er2 122.05(4) 1_565 1_565
Au1 Er3 Er2 170.28(5) . 1_565
Er6 Er3 Er2 137.21(3) . 1_565
Er6 Er3 Er2 137.21(3) 1_545 1_565
Er2 Er3 Er2 60.78(4) 7_556 1_565
Er2 Er3 Er2 60.78(4) 7_546 1_565
Au1 Er4 Au1 84.95(5) . 1_545
Au1 Er4 Te1 91.03(4) . 1_565
Au1 Er4 Te1 150.52(6) 1_545 1_565
Au1 Er4 Te1 150.52(6) . .
Au1 Er4 Te1 91.02(4) 1_545 .
Te1 Er4 Te1 78.30(6) 1_565 .
Au1 Er4 Er8 101.68(4) . 1_545
Au1 Er4 Er8 56.93(3) 1_545 1_545
Te1 Er4 Er8 95.70(5) 1_565 1_545
Te1 Er4 Er8 53.12(4) . 1_545
Au1 Er4 Er8 56.93(3) . .
Au1 Er4 Er8 101.68(4) 1_545 .
Te1 Er4 Er8 53.12(4) 1_565 .
Te1 Er4 Er8 95.70(5) . .
Er8 Er4 Er8 67.27(3) 1_545 .
Au1 Er4 Er4 66.63(4) . 7
Au1 Er4 Er4 110.10(6) 1_545 7
Te1 Er4 Er4 94.80(4) 1_565 7
Te1 Er4 Er4 140.89(7) . 7
Er8 Er4 Er4 164.42(6) 1_545 7
Er8 Er4 Er4 110.85(2) . 7
Au1 Er4 Er4 110.10(6) . 7_545
Au1 Er4 Er4 66.63(4) 1_545 7_545
Te1 Er4 Er4 140.89(7) 1_565 7_545
Te1 Er4 Er4 94.80(4) . 7_545
Er8 Er4 Er4 110.85(2) 1_545 7_545
Er8 Er4 Er4 164.42(6) . 7_545
Er4 Er4 Er4 66.49(5) 7 7_545
Au1 Er4 Au1 114.33(4) . 7
Au1 Er4 Au1 114.33(4) 1_545 7
Te1 Er4 Au1 93.94(5) 1_565 7
Te1 Er4 Au1 93.94(5) . 7
Er8 Er4 Au1 142.46(2) 1_545 7
Er8 Er4 Au1 142.46(2) . 7
Er4 Er4 Au1 47.71(4) 7 7
Er4 Er4 Au1 47.71(4) 7_545 7
Au1 Er4 Er6 49.88(3) . 1_545
Au1 Er4 Er6 49.88(3) 1_545 1_545
Te1 Er4 Er6 139.81(3) 1_565 1_545
Te1 Er4 Er6 139.81(3) . 1_545
Er8 Er4 Er6 100.70(4) 1_545 1_545
Er8 Er4 Er6 100.70(4) . 1_545
Er4 Er4 Er6 64.03(4) 7 1_545
Er4 Er4 Er6 64.03(4) 7_545 1_545
Au1 Er4 Er6 94.86(5) 7 1_545
Au1 Er4 Er6 159.24(5) . 7
Au1 Er4 Er6 104.19(3) 1_545 7
Te1 Er4 Er6 89.67(5) 1_565 7
Te1 Er4 Er6 49.40(4) . 7
Er8 Er4 Er6 98.89(3) 1_545 7
Er8 Er4 Er6 136.10(4) . 7
Er4 Er4 Er6 92.64(5) 7 7
Er4 Er4 Er6 59.06(4) 7_545 7
Au1 Er4 Er6 44.94(3) 7 7
Er6 Er4 Er6 123.10(4) 1_545 7
Au1 Er4 Er6 104.19(3) . 7_565
Au1 Er4 Er6 159.24(5) 1_545 7_565
Te1 Er4 Er6 49.40(4) 1_565 7_565
Te1 Er4 Er6 89.67(5) . 7_565
Er8 Er4 Er6 136.10(4) 1_545 7_565
Er8 Er4 Er6 98.89(3) . 7_565
Er4 Er4 Er6 59.06(4) 7 7_565
Er4 Er4 Er6 92.64(5) 7_545 7_565
Au1 Er4 Er6 44.94(3) 7 7_565
Er6 Er4 Er6 123.10(4) 1_545 7_565
Er6 Er4 Er6 61.44(3) 7 7_565
Au1 Er5 Au1 83.98(5) 1_545 .
Au1 Er5 Te1 92.77(4) 1_545 5_545
Au1 Er5 Te1 153.62(7) . 5_545
Au1 Er5 Te1 153.62(7) 1_545 5
Au1 Er5 Te1 92.77(4) . 5
Te1 Er5 Te1 78.61(6) 5_545 5
Au1 Er5 Er3 109.96(5) 1_545 .
Au1 Er5 Er3 64.47(4) . .
Te1 Er5 Er3 139.81(6) 5_545 .
Te1 Er5 Er3 91.87(4) 5 .
Au1 Er5 Er3 64.47(4) 1_545 1_545
Au1 Er5 Er3 109.95(5) . 1_545
Te1 Er5 Er3 91.87(4) 5_545 1_545
Te1 Er5 Er3 139.81(6) 5 1_545
Er3 Er5 Er3 70.51(4) . 1_545
Au1 Er5 Er8 57.95(3) 1_545 1_545
Au1 Er5 Er8 103.35(5) . 1_545
Te1 Er5 Er8 54.22(4) 5_545 1_545
Te1 Er5 Er8 97.83(5) 5 1_545
Er3 Er5 Er8 164.91(5) . 1_545
Er3 Er5 Er8 107.97(2) 1_545 1_545
Au1 Er5 Er8 103.35(5) 1_545 .
Au1 Er5 Er8 57.95(3) . .
Te1 Er5 Er8 97.83(5) 5_545 .
Te1 Er5 Er8 54.22(4) 5 .
Er3 Er5 Er8 107.97(2) . .
Er3 Er5 Er8 164.91(5) 1_545 .
Er8 Er5 Er8 69.38(3) 1_545 .
Au1 Er5 Er6 51.29(3) 1_545 1_545
Au1 Er5 Er6 51.29(3) . 1_545
Te1 Er5 Er6 140.65(3) 5_545 1_545
Te1 Er5 Er6 140.65(3) 5 1_545
Er3 Er5 Er6 60.60(4) . 1_545
Er3 Er5 Er6 60.60(4) 1_545 1_545
Er8 Er5 Er6 105.14(4) 1_545 1_545
Er8 Er5 Er6 105.14(4) . 1_545
Au1 Er5 Er1 103.11(3) 1_545 .
Au1 Er5 Er1 156.17(5) . .
Te1 Er5 Er1 49.86(4) 5_545 .
Te1 Er5 Er1 90.39(5) 5 .
Er3 Er5 Er1 91.84(4) . .
Er3 Er5 Er1 55.84(4) 1_545 .
Er8 Er5 Er1 99.59(3) 1_545 .
Er8 Er5 Er1 138.76(5) . .
Er6 Er5 Er1 116.08(4) 1_545 .
Au1 Er5 Er1 156.17(5) 1_545 1_565
Au1 Er5 Er1 103.11(3) . 1_565
Te1 Er5 Er1 90.39(5) 5_545 1_565
Te1 Er5 Er1 49.86(4) 5 1_565
Er3 Er5 Er1 55.84(4) . 1_565
Er3 Er5 Er1 91.84(4) 1_545 1_565
Er8 Er5 Er1 138.76(5) 1_545 1_565
Er8 Er5 Er1 99.59(3) . 1_565
Er6 Er5 Er1 116.08(4) 1_545 1_565
Er1 Er5 Er1 61.89(3) . 1_565
Au1 Er5 Er4 48.27(3) 1_545 .
Au1 Er5 Er4 48.27(3) . .
Te1 Er5 Er4 111.84(5) 5_545 .
Te1 Er5 Er4 111.84(5) 5 .
Er3 Er5 Er4 107.97(4) . .
Er3 Er5 Er4 107.97(4) 1_545 .
Er8 Er5 Er4 57.63(3) 1_545 .
Er8 Er5 Er4 57.63(3) . .
Er6 Er5 Er4 59.15(4) 1_545 .
Er1 Er5 Er4 149.054(17) . .
Er1 Er5 Er4 149.055(17) 1_565 .
Au1 Er6 Au1 86.85(5) . 1_565
Au1 Er6 Te1 114.95(5) . 7
Au1 Er6 Te1 114.95(5) 1_565 7
Au1 Er6 Te2 94.53(4) . .
Au1 Er6 Te2 158.55(6) 1_565 .
Te1 Er6 Te2 83.86(6) 7 .
Au1 Er6 Te2 158.56(6) . 1_565
Au1 Er6 Te2 94.53(3) 1_565 1_565
Te1 Er6 Te2 83.85(6) 7 1_565
Te2 Er6 Te2 76.58(5) . 1_565
Au1 Er6 Er3 109.10(5) . 1_565
Au1 Er6 Er3 63.71(4) 1_565 1_565
Te1 Er6 Er3 135.85(4) 7 1_565
Te2 Er6 Er3 95.85(5) . 1_565
Te2 Er6 Er3 53.68(4) 1_565 1_565
Au1 Er6 Er3 63.71(4) . .
Au1 Er6 Er3 109.09(5) 1_565 .
Te1 Er6 Er3 135.85(4) 7 .
Te2 Er6 Er3 53.68(4) . .
Te2 Er6 Er3 95.85(5) 1_565 .
Er3 Er6 Er3 68.13(4) 1_565 .
Au1 Er6 Er5 53.30(3) . 1_565
Au1 Er6 Er5 53.30(3) 1_565 1_565
Te1 Er6 Er5 160.15(7) 7 1_565
Te2 Er6 Er5 111.39(5) . 1_565
Te2 Er6 Er5 111.39(5) 1_565 1_565
Er3 Er6 Er5 57.71(3) 1_565 1_565
Er3 Er6 Er5 57.71(3) . 1_565
Au1 Er6 Er4 51.11(3) . 1_565
Au1 Er6 Er4 51.11(3) 1_565 1_565
Te1 Er6 Er4 95.33(6) 7 1_565
Te2 Er6 Er4 141.64(3) . 1_565
Te2 Er6 Er4 141.64(3) 1_565 1_565
Er3 Er6 Er4 110.23(4) 1_565 1_565
Er3 Er6 Er4 110.23(4) . 1_565
Er5 Er6 Er4 64.82(4) 1_565 1_565
Au1 Er6 Er4 63.16(4) . 7
Au1 Er6 Er4 104.53(5) 1_565 7
Te1 Er6 Er4 52.38(4) 7 7
Te2 Er6 Er4 95.09(4) . 7
Te2 Er6 Er4 136.21(6) 1_565 7
Er3 Er6 Er4 167.10(5) 1_565 7
Er3 Er6 Er4 113.74(2) . 7
Er5 Er6 Er4 111.63(4) 1_565 7
Er4 Er6 Er4 56.90(4) 1_565 7
Au1 Er6 Er4 104.53(5) . 7_565
Au1 Er6 Er4 63.16(4) 1_565 7_565
Te1 Er6 Er4 52.38(4) 7 7_565
Te2 Er6 Er4 136.21(6) . 7_565
Te2 Er6 Er4 95.09(4) 1_565 7_565
Er3 Er6 Er4 113.74(2) 1_565 7_565
Er3 Er6 Er4 167.10(5) . 7_565
Er5 Er6 Er4 111.63(4) 1_565 7_565
Er4 Er6 Er4 56.90(4) 1_565 7_565
Er4 Er6 Er4 61.44(3) 7 7_565
Au2 Er7 Au2 180.00(3) . 5_556
Au2 Er7 Te2 90.41(5) . 7_556
Au2 Er7 Te2 89.59(5) 5_556 7_556
Au2 Er7 Te2 89.59(5) . 3_445
Au2 Er7 Te2 90.41(5) 5_556 3_445
Te2 Er7 Te2 180.0 7_556 3_445
Au2 Er7 Er1 127.26(3) . 5_556
Au2 Er7 Er1 52.74(3) 5_556 5_556
Te2 Er7 Er1 56.43(3) 7_556 5_556
Te2 Er7 Er1 123.57(3) 3_445 5_556
Au2 Er7 Er1 52.74(3) . 1_565
Au2 Er7 Er1 127.26(3) 5_556 1_565
Te2 Er7 Er1 123.57(3) 7_556 1_565
Te2 Er7 Er1 56.43(3) 3_445 1_565
Er1 Er7 Er1 109.56(3) 5_556 1_565
Au2 Er7 Er1 127.26(3) . 5_546
Au2 Er7 Er1 52.74(3) 5_556 5_546
Te2 Er7 Er1 56.43(3) 7_556 5_546
Te2 Er7 Er1 123.57(3) 3_445 5_546
Er1 Er7 Er1 70.44(3) 5_556 5_546
Er1 Er7 Er1 180.0 1_565 5_546
Au2 Er7 Er1 52.74(3) . .
Au2 Er7 Er1 127.26(3) 5_556 .
Te2 Er7 Er1 123.57(3) 7_556 .
Te2 Er7 Er1 56.43(3) 3_445 .
Er1 Er7 Er1 180.0 5_556 .
Er1 Er7 Er1 70.44(3) 1_565 .
Er1 Er7 Er1 109.56(3) 5_546 .
Au2 Er7 Er2 127.92(3) . 5_546
Au2 Er7 Er2 52.08(3) 5_556 5_546
Te2 Er7 Er2 124.28(3) 7_556 5_546
Te2 Er7 Er2 55.72(3) 3_445 5_546
Er1 Er7 Er2 104.79(3) 5_556 5_546
Er1 Er7 Er2 112.12(3) 1_565 5_546
Er1 Er7 Er2 67.88(3) 5_546 5_546
Er1 Er7 Er2 75.21(3) . 5_546
Au2 Er7 Er2 52.08(3) . 1_565
Au2 Er7 Er2 127.92(3) 5_556 1_565
Te2 Er7 Er2 55.72(3) 7_556 1_565
Te2 Er7 Er2 124.28(3) 3_445 1_565
Er1 Er7 Er2 75.21(3) 5_556 1_565
Er1 Er7 Er2 67.88(3) 1_565 1_565
Er1 Er7 Er2 112.12(3) 5_546 1_565
Er1 Er7 Er2 104.79(3) . 1_565
Er2 Er7 Er2 180.0 5_546 1_565
Au2 Er7 Er2 127.92(3) . 5_556
Au2 Er7 Er2 52.08(3) 5_556 5_556
Te2 Er7 Er2 124.28(3) 7_556 5_556
Te2 Er7 Er2 55.72(3) 3_445 5_556
Er1 Er7 Er2 67.88(3) 5_556 5_556
Er1 Er7 Er2 75.21(3) 1_565 5_556
Er1 Er7 Er2 104.79(3) 5_546 5_556
Er1 Er7 Er2 112.12(3) . 5_556
Er2 Er7 Er2 66.42(3) 5_546 5_556
Er2 Er7 Er2 113.58(3) 1_565 5_556
Au2 Er7 Er2 52.08(3) . .
Au2 Er7 Er2 127.92(3) 5_556 .
Te2 Er7 Er2 55.72(3) 7_556 .
Te2 Er7 Er2 124.28(3) 3_445 .
Er1 Er7 Er2 112.12(3) 5_556 .
Er1 Er7 Er2 104.79(3) 1_565 .
Er1 Er7 Er2 75.21(3) 5_546 .
Er1 Er7 Er2 67.88(3) . .
Er2 Er7 Er2 113.58(3) 5_546 .
Er2 Er7 Er2 66.42(3) 1_565 .
Er2 Er7 Er2 180.0 5_556 .
Te1 Er8 Te1 180.0 5 1_565
Te1 Er8 Au1 89.00(5) 5 5_565
Te1 Er8 Au1 91.00(5) 1_565 5_565
Te1 Er8 Au1 91.00(5) 5 .
Te1 Er8 Au1 89.00(5) 1_565 .
Au1 Er8 Au1 180.0 5_565 .
Te1 Er8 Er5 123.07(4) 5 5
Te1 Er8 Er5 56.93(4) 1_565 5
Au1 Er8 Er5 52.74(3) 5_565 5
Au1 Er8 Er5 127.26(3) . 5
Te1 Er8 Er5 56.93(4) 5 1_565
Te1 Er8 Er5 123.07(4) 1_565 1_565
Au1 Er8 Er5 127.26(3) 5_565 1_565
Au1 Er8 Er5 52.74(3) . 1_565
Er5 Er8 Er5 180.00(5) 5 1_565
Te1 Er8 Er5 123.07(4) 5 5_565
Te1 Er8 Er5 56.93(4) 1_565 5_565
Au1 Er8 Er5 52.74(3) 5_565 5_565
Au1 Er8 Er5 127.26(3) . 5_565
Er5 Er8 Er5 69.38(3) 5 5_565
Er5 Er8 Er5 110.62(3) 1_565 5_565
Te1 Er8 Er5 56.93(4) 5 .
Te1 Er8 Er5 123.07(4) 1_565 .
Au1 Er8 Er5 127.26(3) 5_565 .
Au1 Er8 Er5 52.74(3) . .
Er5 Er8 Er5 110.62(3) 5 .
Er5 Er8 Er5 69.38(3) 1_565 .
Er5 Er8 Er5 180.0 5_565 .
Te1 Er8 Er4 124.00(3) 5 .
Te1 Er8 Er4 56.00(3) 1_565 .
Au1 Er8 Er4 128.79(3) 5_565 .
Au1 Er8 Er4 51.21(3) . .
Er5 Er8 Er4 76.05(3) 5 .
Er5 Er8 Er4 103.95(3) 1_565 .
Er5 Er8 Er4 112.92(3) 5_565 .
Er5 Er8 Er4 67.08(3) . .
Te1 Er8 Er4 56.00(3) 5 5
Te1 Er8 Er4 124.00(3) 1_565 5
Au1 Er8 Er4 51.22(3) 5_565 5
Au1 Er8 Er4 128.79(3) . 5
Er5 Er8 Er4 67.08(3) 5 5
Er5 Er8 Er4 112.92(3) 1_565 5
Er5 Er8 Er4 103.95(3) 5_565 5
Er5 Er8 Er4 76.05(3) . 5
Er4 Er8 Er4 112.73(3) . 5
Te1 Er8 Er4 124.00(3) 5 1_565
Te1 Er8 Er4 56.00(3) 1_565 1_565
Au1 Er8 Er4 128.78(3) 5_565 1_565
Au1 Er8 Er4 51.21(3) . 1_565
Er5 Er8 Er4 112.92(3) 5 1_565
Er5 Er8 Er4 67.08(3) 1_565 1_565
Er5 Er8 Er4 76.05(3) 5_565 1_565
Er5 Er8 Er4 103.95(3) . 1_565
Er4 Er8 Er4 67.27(3) . 1_565
Er4 Er8 Er4 180.00(4) 5 1_565
Te1 Er8 Er4 56.00(3) 5 5_565
Te1 Er8 Er4 124.00(3) 1_565 5_565
Au1 Er8 Er4 51.22(3) 5_565 5_565
Au1 Er8 Er4 128.78(3) . 5_565
Er5 Er8 Er4 103.95(3) 5 5_565
Er5 Er8 Er4 76.05(3) 1_565 5_565
Er5 Er8 Er4 67.08(3) 5_565 5_565
Er5 Er8 Er4 112.92(3) . 5_565
Er4 Er8 Er4 180.0 . 5_565
Er4 Er8 Er4 67.27(3) 5 5_565
Er4 Er8 Er4 112.73(3) 1_565 5_565
Er6 Au1 Er6 86.85(5) 1_545 .
Er6 Au1 Er4 79.01(4) 1_545 .
Er6 Au1 Er4 137.54(6) . .
Er6 Au1 Er4 137.54(6) 1_545 1_565
Er6 Au1 Er4 79.01(4) . 1_565
Er4 Au1 Er4 84.95(5) . 1_565
Er6 Au1 Er5 131.90(6) 1_545 1_565
Er6 Au1 Er5 75.41(4) . 1_565
Er4 Au1 Er5 141.16(6) . 1_565
Er4 Au1 Er5 82.84(4) 1_565 1_565
Er6 Au1 Er5 75.41(4) 1_545 .
Er6 Au1 Er5 131.89(6) . .
Er4 Au1 Er5 82.84(4) . .
Er4 Au1 Er5 141.16(6) 1_565 .
Er5 Au1 Er5 83.98(5) 1_565 .
Er6 Au1 Er8 136.27(3) 1_545 .
Er6 Au1 Er8 136.27(3) . .
Er4 Au1 Er8 71.85(4) . .
Er4 Au1 Er8 71.85(4) 1_565 .
Er5 Au1 Er8 69.31(4) 1_565 .
Er5 Au1 Er8 69.31(4) . .
Er6 Au1 Er3 67.47(4) 1_545 .
Er6 Au1 Er3 67.47(4) . .
Er4 Au1 Er3 137.51(3) . .
Er4 Au1 Er3 137.51(3) 1_565 .
Er5 Au1 Er3 64.43(4) 1_565 .
Er5 Au1 Er3 64.42(4) . .
Er8 Au1 Er3 116.11(4) . .
Er6 Au1 Er4 71.90(4) 1_545 7
Er6 Au1 Er4 71.90(4) . 7
Er4 Au1 Er4 65.67(4) . 7
Er4 Au1 Er4 65.67(4) 1_565 7
Er5 Au1 Er4 137.94(2) 1_565 7
Er5 Au1 Er4 137.94(2) . 7
Er8 Au1 Er4 121.06(4) . 7
Er3 Au1 Er4 122.83(5) . 7
Er3 Au2 Er3 87.51(5) . 1_545
Er3 Au2 Er1 131.07(6) . .
Er3 Au2 Er1 73.14(4) 1_545 .
Er3 Au2 Er1 73.14(4) . 1_565
Er3 Au2 Er1 131.07(6) 1_545 1_565
Er1 Au2 Er1 86.42(5) . 1_565
Er3 Au2 Er2 77.71(4) . 1_565
Er3 Au2 Er2 135.36(6) 1_545 1_565
Er1 Au2 Er2 145.08(6) . 1_565
Er1 Au2 Er2 84.54(4) 1_565 1_565
Er3 Au2 Er2 135.36(6) . .
Er3 Au2 Er2 77.71(4) 1_545 .
Er1 Au2 Er2 84.54(4) . .
Er1 Au2 Er2 145.08(6) 1_565 .
Er2 Au2 Er2 83.87(5) 1_565 .
Er3 Au2 Er7 135.89(3) . .
Er3 Au2 Er7 135.89(3) 1_545 .
Er1 Au2 Er7 70.89(4) . .
Er1 Au2 Er7 70.89(4) 1_565 .
Er2 Au2 Er7 74.27(4) 1_565 .
Er2 Au2 Er7 74.27(4) . .
Er3 Au2 Er2 67.35(4) . 7_546
Er3 Au2 Er2 67.34(4) 1_545 7_546
Er1 Au2 Er2 135.51(3) . 7_546
Er1 Au2 Er2 135.51(3) 1_565 7_546
Er2 Au2 Er2 68.08(4) 1_565 7_546
Er2 Au2 Er2 68.08(4) . 7_546
Er7 Au2 Er2 128.51(5) . 7_546
Er6 Te1 Er1 84.05(6) 7 5_545
Er6 Te1 Er8 139.75(8) 7 1_545
Er1 Te1 Er8 136.19(7) 5_545 1_545
Er6 Te1 Er5 135.86(4) 7 5_545
Er1 Te1 Er5 77.67(5) 5_545 5_545
Er8 Te1 Er5 68.86(4) 1_545 5_545
Er6 Te1 Er5 135.86(4) 7 5
Er1 Te1 Er5 77.67(5) 5_545 5
Er8 Te1 Er5 68.86(4) 1_545 5
Er5 Te1 Er5 78.61(6) 5_545 5
Er6 Te1 Er4 78.22(5) 7 1_545
Er1 Te1 Er4 136.30(4) 5_545 1_545
Er8 Te1 Er4 70.88(5) 1_545 1_545
Er5 Te1 Er4 87.89(4) 5_545 1_545
Er5 Te1 Er4 139.73(7) 5 1_545
Er6 Te1 Er4 78.22(5) 7 .
Er1 Te1 Er4 136.30(4) 5_545 .
Er8 Te1 Er4 70.88(5) 1_545 .
Er5 Te1 Er4 139.73(7) 5_545 .
Er5 Te1 Er4 87.89(4) 5 .
Er4 Te1 Er4 78.30(6) 1_545 .
Er3 Te2 Er1 140.01(3) . 3_565
Er3 Te2 Er1 140.01(3) . 3
Er1 Te2 Er1 78.87(6) 3_565 3
Er3 Te2 Er7 128.19(7) . 3
Er1 Te2 Er7 66.60(5) 3_565 3
Er1 Te2 Er7 66.60(5) 3 3
Er3 Te2 Er2 70.20(5) . 7_556
Er1 Te2 Er2 86.16(4) 3_565 7_556
Er1 Te2 Er2 136.33(8) 3 7_556
Er7 Te2 Er2 69.79(5) 3 7_556
Er3 Te2 Er2 70.20(5) . 7_546
Er1 Te2 Er2 136.33(8) 3_565 7_546
Er1 Te2 Er2 86.16(4) 3 7_546
Er7 Te2 Er2 69.79(5) 3 7_546
Er2 Te2 Er2 76.93(6) 7_556 7_546
Er3 Te2 Er6 68.85(5) . .
Er1 Te2 Er6 79.34(4) 3_565 .
Er1 Te2 Er6 127.02(7) 3 .
Er7 Te2 Er6 140.44(3) 3 .
Er2 Te2 Er6 89.11(4) 7_556 .
Er2 Te2 Er6 139.05(7) 7_546 .
Er3 Te2 Er6 68.85(5) . 1_545
Er1 Te2 Er6 127.02(7) 3_565 1_545
Er1 Te2 Er6 79.34(4) 3 1_545
Er7 Te2 Er6 140.44(3) 3 1_545
Er2 Te2 Er6 139.05(7) 7_556 1_545
Er2 Te2 Er6 89.11(4) 7_546 1_545
Er6 Te2 Er6 76.58(5) . 1_545

loop_
_geom_bond_atom_site_label_1
_geom_bond_atom_site_label_2
_geom_bond_distance
_geom_bond_site_symmetry_2
Er1 Au2 2.9080(14) .
Er1 Au2 2.9080(14) 1_545
Er1 Te1 3.030(3) 5_545
Er1 Te2 3.1344(19) 3_435
Er1 Te2 3.1344(19) 3_445
Er1 Er3 3.448(2) 1_545
Er1 Er7 3.4523(13) .
Er1 Er7 3.4523(13) 1_545
Er1 Er5 3.8719(18) .
Er1 Er5 3.8719(18) 1_545
Er2 Au2 2.9792(15) 1_545
Er2 Au2 2.9792(15) .
Er2 Te2 3.2007(19) 7_556
Er2 Te2 3.2007(19) 7_546
Er2 Au2 3.550(2) 7_546
Er2 Er3 3.6079(17) 7_556
Er2 Er3 3.6079(17) 7_546
Er2 Er7 3.6353(14) 1_545
Er2 Er7 3.6353(14) .
Er2 Er3 3.676(2) 1_545
Er2 Er2 3.685(2) 7_546
Er2 Er2 3.685(2) 7_536
Er3 Au2 2.8790(14) 1_565
Er3 Au2 2.8790(14) .
Er3 Te2 3.071(2) .
Er3 Er1 3.448(2) 1_565
Er3 Er5 3.4491(16) .
Er3 Er5 3.4492(16) 1_565
Er3 Au1 3.450(2) .
Er3 Er6 3.5547(16) .
Er3 Er6 3.5547(16) 1_545
Er3 Er2 3.6079(17) 7_556
Er3 Er2 3.6079(17) 7_546
Er3 Er2 3.676(2) 1_565
Er4 Au1 2.9484(14) .
Er4 Au1 2.9484(14) 1_545
Er4 Te1 3.1536(19) 1_565
Er4 Te1 3.1536(19) .
Er4 Er8 3.5943(13) 1_545
Er4 Er8 3.5943(13) .
Er4 Er4 3.632(2) 7
Er4 Er4 3.632(2) 7_545
Er4 Au1 3.6589(19) 7
Er4 Er6 3.718(2) 1_545
Er4 Er6 3.8975(17) 7
Er4 Er6 3.8975(17) 7_565
Er5 Au1 2.9762(14) 1_545
Er5 Au1 2.9762(14) .
Er5 Te1 3.1432(19) 5_545
Er5 Te1 3.1432(19) 5
Er5 Er3 3.4491(16) 1_545
Er5 Er8 3.4984(13) 1_545
Er5 Er8 3.4984(13) .
Er5 Er6 3.592(2) 1_545
Er5 Er1 3.8719(18) 1_565
Er6 Au1 2.8964(14) .
Er6 Au1 2.8964(14) 1_565
Er6 Te1 3.023(2) 7
Er6 Te2 3.2132(19) .
Er6 Te2 3.2133(19) 1_565
Er6 Er3 3.5546(16) 1_565
Er6 Er5 3.592(2) 1_565
Er6 Er4 3.718(2) 1_565
Er6 Er4 3.8975(17) 7
Er6 Er4 3.8975(17) 7_565
Er7 Au2 3.0418(13) .
Er7 Au2 3.0418(13) 5_556
Er7 Te2 3.153(2) 7_556
Er7 Te2 3.153(2) 3_445
Er7 Er1 3.4523(13) 5_556
Er7 Er1 3.4523(13) 1_565
Er7 Er1 3.4523(13) 5_546
Er7 Er2 3.6353(14) 5_546
Er7 Er2 3.6353(14) 1_565
Er7 Er2 3.6353(14) 5_556
Er8 Te1 3.043(2) 5
Er8 Te1 3.043(2) 1_565
Er8 Au1 3.1698(14) 5_565
Er8 Au1 3.1698(14) .
Er8 Er5 3.4984(13) 5
Er8 Er5 3.4984(13) 1_565
Er8 Er5 3.4984(13) 5_565
Er8 Er4 3.5943(13) 5
Er8 Er4 3.5943(13) 1_565
Er8 Er4 3.5943(13) 5_565
Au1 Er6 2.8964(14) 1_545
Au1 Er4 2.9484(14) 1_565
Au1 Er5 2.9762(14) 1_565
Au1 Er4 3.6588(19) 7
Au2 Er3 2.8790(14) 1_545
Au2 Er1 2.9080(14) 1_565
Au2 Er2 2.9792(15) 1_565
Au2 Er2 3.550(2) 7_546
Te1 Er6 3.023(2) 7
Te1 Er1 3.030(3) 5_545
Te1 Er8 3.043(2) 1_545
Te1 Er5 3.1431(19) 5_545
Te1 Er5 3.1431(19) 5
Te1 Er4 3.1536(19) 1_545
Te2 Er1 3.1344(19) 3_565
Te2 Er1 3.1344(19) 3
Te2 Er7 3.154(2) 3
Te2 Er2 3.2007(19) 7_556
Te2 Er2 3.2007(19) 7_546
Te2 Er6 3.2132(19) 1_545
